data_1543607
loop_
_publ_author_name
'Ariadna Campos-Carrasco'
'Marlene Bruce'
'Mar Reguero'
'Anna M. Masdeu-Bulto'

_publ_section_title
;
 Pd(II) complexes with 3,3'-substituted bipyridine ligands: Synthesis,
 crystal structure, DFT calculations and catalytic studies in compressed
 carbon dioxide
;
_journal_name_full 'Inorganica Chimica Acta'
_journal_page_first 285
_journal_page_last 295
_journal_paper_doi 10.1016/j.ica.2013.09.053
_journal_volume 409B
_journal_year 2014
_chemical_formula_sum 'C20 H24 Cl2 N2 O4 Pd'
_chemical_formula_weight 533.71
_space_group_IT_number 14
_symmetry_cell_setting monoclinic
_symmetry_space_group_name_Hall '-P 2yn'
_symmetry_space_group_name_H-M 'P 1 21/n 1'
_atom_sites_solution_hydrogens geom
_atom_sites_solution_primary direct
_atom_sites_solution_secondary difmap
_cell_angle_alpha 90.00
_cell_angle_beta 104.187(2)
_cell_angle_gamma 90.00
_cell_formula_units_Z 4
_cell_length_a 10.3836(5)
_cell_length_b 16.5984(7)
_cell_length_c 13.0401(7)
_cell_measurement_reflns_used 9280
_cell_measurement_temperature 100(2)
_cell_measurement_theta_max 29.77
_cell_measurement_theta_min 2.26
_cell_volume 2178.93(18)
_computing_cell_refinement 'Bruker APEX2 v2011.4-0'
_computing_data_collection 'Bruker APEX2 v2011.4-0'
_computing_data_reduction 'Bruker SAINT V7.60A'
_computing_molecular_graphics 'Bruker SHELXTL'
_computing_publication_material 'Bruker SHELXTL'
_computing_structure_refinement 'SHELXS-97 (Sheldrick, 2008)'
_computing_structure_solution Sir2011
_diffrn_ambient_temperature 100(2)
_diffrn_detector_area_resol_mean 512
_diffrn_detector_type '4K CCD area detector APEX II'
_diffrn_measured_fraction_theta_full 0.999
_diffrn_measured_fraction_theta_max 0.885
_diffrn_measurement_device_type 'APEX DUO Kappa 4-axis goniometer'
_diffrn_measurement_method
;
 Fullsphere data collection, phi and omega scans
;
_diffrn_radiation_monochromator 'Quazar MX Multilayer Optics'
_diffrn_radiation_type MoK\a
_diffrn_radiation_wavelength 0.71073
_diffrn_reflns_av_R_equivalents 0.0343
_diffrn_reflns_av_sigmaI/netI 0.0347
_diffrn_reflns_limit_h_max 14
_diffrn_reflns_limit_h_min -14
_diffrn_reflns_limit_k_max 17
_diffrn_reflns_limit_k_min -22
_diffrn_reflns_limit_l_max 16
_diffrn_reflns_limit_l_min -18
_diffrn_reflns_number 20075
_diffrn_reflns_theta_full 25.00
_diffrn_reflns_theta_max 29.96
_diffrn_reflns_theta_min 2.02
_diffrn_source 'Micorfocus source E025 IuS'
_diffrn_source_current 0.6
_diffrn_source_power 50
_diffrn_source_size '0.2 mm x 0.2 mm fine focus'
_diffrn_source_type 'Bruker APEX DUO'
_exptl_absorpt_coefficient_mu 1.125
_exptl_absorpt_correction_T_max 0.9154
_exptl_absorpt_correction_T_min 0.8062
_exptl_absorpt_correction_type empirical
_exptl_absorpt_process_details
; 
 SADABS Version 2008/1 Bruker-Nonius
 Blessing, Acta Cryst. (1995) A51 33-38
;
_exptl_crystal_colour yellow
_exptl_crystal_density_diffrn 1.627
_exptl_crystal_density_method 'not measured'
_exptl_crystal_description block
_exptl_crystal_F_000 1080
_exptl_crystal_size_max 0.20
_exptl_crystal_size_mid 0.15
_exptl_crystal_size_min 0.08
_refine_diff_density_max 1.087
_refine_diff_density_min -1.043
_refine_diff_density_rms 0.108
_refine_ls_extinction_method none
_refine_ls_goodness_of_fit_ref 1.194
_refine_ls_hydrogen_treatment noref
_refine_ls_matrix_type full
_refine_ls_number_parameters 268
_refine_ls_number_reflns 5612
_refine_ls_number_restraints 0
_refine_ls_restrained_S_all 1.194
_refine_ls_R_factor_all 0.0531
_refine_ls_R_factor_gt 0.0439
_refine_ls_shift/su_max 0.001
_refine_ls_shift/su_mean 0.000
_refine_ls_structure_factor_coef Fsqd
_refine_ls_weighting_details 'calc w=1/[\s^2^(Fo^2^)+(0.0086P)^2^+8.0808P] where P=(Fo^2^+2Fc^2^)/3'
_refine_ls_weighting_scheme calc
_refine_ls_wR_factor_gt 0.0933
_refine_ls_wR_factor_ref 0.0966
_reflns_number_gt 4855
_reflns_number_total 5612
_reflns_threshold_expression >2sigma(I)
_cod_data_source_file ICA-2014-409B-285-295.cif
_cod_data_source_block mb_bpy5_0m
_cod_depositor_comments
;
The following automatic conversions were performed:

'_journal_paper_doi' value 'doi:10.1016/j.ica.2013.09.053' was
changed to '10.1016/j.ica.2013.09.053'.

Automatic conversion script
Id: cif_fix_values 6433 2018-09-21 13:16:33Z andrius 
;
_cod_original_sg_symbol_H-M P2(1)/n
_cod_database_code 1543607

loop_
_symmetry_equiv_pos_as_xyz
'x, y, z'
'-x+1/2, y+1/2, -z+1/2'
'-x, -y, -z'
'x-1/2, -y-1/2, z-1/2'

loop_
_atom_site_label
_atom_site_type_symbol
_atom_site_fract_x
_atom_site_fract_y
_atom_site_fract_z
_atom_site_U_iso_or_equiv
_atom_site_adp_type
_atom_site_occupancy
_atom_site_symmetry_multiplicity
_atom_site_calc_flag
_atom_site_refinement_flags
_atom_site_disorder_assembly
_atom_site_disorder_group
Pd1 Pd -0.11373(3) 1.037712(16) 0.86717(2) 0.01819(8) Uani 1 1 d . . .
Cl1 Cl -0.07034(10) 1.15739(5) 0.95501(8) 0.0284(2) Uani 1 1 d . . .
Cl2 Cl -0.33709(10) 1.05762(6) 0.84232(9) 0.0320(2) Uani 1 1 d . . .
N1 N 0.0795(3) 1.01536(17) 0.8696(2) 0.0190(6) Uani 1 1 d . . .
N2 N -0.1354(3) 0.93062(18) 0.7911(2) 0.0206(6) Uani 1 1 d . . .
O1 O 0.3060(3) 0.91168(17) 0.6255(2) 0.0269(6) Uani 1 1 d . . .
O2 O 0.0833(3) 0.9011(2) 0.5889(2) 0.0421(8) Uani 1 1 d . . .
O3 O 0.2122(3) 0.80070(16) 0.8249(2) 0.0250(6) Uani 1 1 d . . .
O4 O 0.1071(3) 0.70994(19) 0.7030(3) 0.0421(8) Uani 1 1 d . . .
C1 C 0.1835(4) 1.0622(2) 0.9137(3) 0.0235(7) Uani 1 1 d . . .
H1 H 0.1753 1.1004 0.9659 0.028 Uiso 1 1 calc R . .
C2 C 0.3025(4) 1.0559(2) 0.8845(3) 0.0258(8) Uani 1 1 d . . .
H2 H 0.3792 1.0839 0.9224 0.031 Uiso 1 1 calc R . .
C3 C 0.3068(4) 1.0075(2) 0.7985(3) 0.0266(8) Uani 1 1 d . . .
H3 H 0.3839 1.0071 0.7715 0.032 Uiso 1 1 calc R . .
C4 C 0.1979(4) 0.9597(2) 0.7518(3) 0.0246(7) Uani 1 1 d . . .
C5 C 0.0903(4) 0.9580(2) 0.7983(3) 0.0211(7) Uani 1 1 d . . .
C6 C -0.0213(4) 0.9001(2) 0.7752(3) 0.0203(7) Uani 1 1 d . . .
C7 C -0.0164(4) 0.8188(2) 0.7473(3) 0.0233(7) Uani 1 1 d . . .
C8 C -0.1338(4) 0.7742(2) 0.7226(3) 0.0265(8) Uani 1 1 d . . .
H8 H -0.1331 0.7199 0.6996 0.032 Uiso 1 1 calc R . .
C9 C -0.2493(4) 0.8087(2) 0.7317(3) 0.0274(8) Uani 1 1 d . . .
H9 H -0.3305 0.7796 0.7121 0.033 Uiso 1 1 calc R . .
C10 C -0.2471(4) 0.8862(2) 0.7698(3) 0.0259(8) Uani 1 1 d . . .
H10 H -0.3264 0.9088 0.7813 0.031 Uiso 1 1 calc R . .
C11 C 0.1869(4) 0.9184(2) 0.6455(3) 0.0258(8) Uani 1 1 d . . .
C12 C 0.3141(4) 0.8891(3) 0.5172(3) 0.0319(9) Uani 1 1 d . . .
C13 C 0.2440(5) 0.9526(3) 0.4403(4) 0.0459(12) Uani 1 1 d . . .
H13A H 0.1477 0.9462 0.4289 0.069 Uiso 1 1 calc R . .
H13B H 0.2686 0.9464 0.3728 0.069 Uiso 1 1 calc R . .
H13C H 0.2702 1.0062 0.4694 0.069 Uiso 1 1 calc R . .
C14 C 0.2602(5) 0.8053(3) 0.4894(4) 0.0442(12) Uani 1 1 d . . .
H14A H 0.2993 0.7683 0.5473 0.066 Uiso 1 1 calc R . .
H14B H 0.2828 0.7873 0.4244 0.066 Uiso 1 1 calc R . .
H14C H 0.1634 0.8058 0.4786 0.066 Uiso 1 1 calc R . .
C15 C 0.4631(4) 0.8908(3) 0.5273(4) 0.0395(10) Uani 1 1 d . . .
H15A H 0.4995 0.9424 0.5578 0.059 Uiso 1 1 calc R . .
H15B H 0.4805 0.8843 0.4572 0.059 Uiso 1 1 calc R . .
H15C H 0.5054 0.8467 0.5735 0.059 Uiso 1 1 calc R . .
C16 C 0.1078(4) 0.7706(2) 0.7533(3) 0.0270(8) Uani 1 1 d . . .
C17 C 0.3319(4) 0.7517(3) 0.8680(3) 0.0293(9) Uani 1 1 d . . .
C18 C 0.2931(5) 0.6788(3) 0.9211(4) 0.0407(11) Uani 1 1 d . . .
H18A H 0.2460 0.6957 0.9741 0.061 Uiso 1 1 calc R . .
H18B H 0.3730 0.6486 0.9558 0.061 Uiso 1 1 calc R . .
H18C H 0.2349 0.6446 0.8683 0.061 Uiso 1 1 calc R . .
C19 C 0.4016(4) 0.7311(3) 0.7822(4) 0.0376(10) Uani 1 1 d . . .
H19A H 0.3452 0.6951 0.7306 0.056 Uiso 1 1 calc R . .
H19B H 0.4860 0.7041 0.8138 0.056 Uiso 1 1 calc R . .
H19C H 0.4187 0.7805 0.7468 0.056 Uiso 1 1 calc R . .
C20 C 0.4142(4) 0.8103(3) 0.9474(4) 0.0429(12) Uani 1 1 d . . .
H20A H 0.4449 0.8545 0.9096 0.064 Uiso 1 1 calc R . .
H20B H 0.4911 0.7821 0.9914 0.064 Uiso 1 1 calc R . .
H20C H 0.3597 0.8321 0.9925 0.064 Uiso 1 1 calc R . .

loop_
_atom_site_aniso_label
_atom_site_aniso_U_11
_atom_site_aniso_U_22
_atom_site_aniso_U_33
_atom_site_aniso_U_23
_atom_site_aniso_U_13
_atom_site_aniso_U_12
Pd1 0.01998(13) 0.01671(12) 0.01747(13) 0.00346(10) 0.00378(10) 0.00170(10)
Cl1 0.0372(5) 0.0194(4) 0.0292(5) -0.0018(3) 0.0093(4) 0.0031(4)
Cl2 0.0236(5) 0.0362(5) 0.0377(5) -0.0020(4) 0.0104(4) 0.0043(4)
N1 0.0212(15) 0.0178(14) 0.0168(14) 0.0026(11) 0.0022(12) 0.0015(11)
N2 0.0231(15) 0.0191(14) 0.0200(15) 0.0030(11) 0.0062(12) -0.0011(12)
O1 0.0211(13) 0.0363(15) 0.0236(14) -0.0017(11) 0.0061(11) -0.0058(11)
O2 0.0265(16) 0.077(2) 0.0232(15) -0.0099(15) 0.0067(12) -0.0167(16)
O3 0.0232(13) 0.0246(13) 0.0259(14) -0.0067(11) 0.0032(11) 0.0014(10)
O4 0.0283(16) 0.0411(18) 0.051(2) -0.0242(15) -0.0018(14) 0.0034(13)
C1 0.0259(19) 0.0216(17) 0.0196(18) 0.0014(13) -0.0009(15) -0.0047(14)
C2 0.0239(19) 0.0222(18) 0.0264(19) 0.0071(14) -0.0035(15) -0.0054(14)
C3 0.0204(18) 0.031(2) 0.0263(19) 0.0034(16) 0.0019(15) -0.0046(15)
C4 0.0204(17) 0.0293(19) 0.0226(18) 0.0013(15) 0.0024(14) -0.0042(15)
C5 0.0225(17) 0.0220(17) 0.0191(16) 0.0039(14) 0.0059(14) 0.0019(14)
C6 0.0229(18) 0.0229(17) 0.0130(15) 0.0029(13) 0.0004(13) 0.0005(14)
C7 0.0199(17) 0.0267(18) 0.0217(18) -0.0005(14) 0.0020(14) 0.0005(14)
C8 0.0242(19) 0.0259(19) 0.0257(19) -0.0019(15) -0.0007(15) -0.0032(15)
C9 0.0248(19) 0.0280(19) 0.026(2) 0.0020(15) 0.0002(16) -0.0083(15)
C10 0.0211(18) 0.0297(19) 0.026(2) 0.0035(15) 0.0048(15) -0.0028(15)
C11 0.0190(18) 0.037(2) 0.0230(19) 0.0034(16) 0.0073(15) -0.0033(15)
C12 0.029(2) 0.045(2) 0.0224(19) -0.0017(17) 0.0082(17) -0.0023(18)
C13 0.040(3) 0.070(4) 0.029(2) 0.015(2) 0.012(2) 0.009(2)
C14 0.043(3) 0.058(3) 0.033(2) -0.017(2) 0.011(2) -0.013(2)
C15 0.033(2) 0.052(3) 0.037(2) 0.000(2) 0.015(2) 0.000(2)
C16 0.0207(18) 0.033(2) 0.0256(19) -0.0054(16) 0.0030(15) -0.0014(15)
C17 0.0191(18) 0.038(2) 0.026(2) -0.0076(17) -0.0027(15) 0.0089(16)
C18 0.033(2) 0.040(3) 0.045(3) 0.001(2) 0.001(2) 0.0105(19)
C19 0.022(2) 0.051(3) 0.038(2) -0.014(2) 0.0046(18) 0.0045(18)
C20 0.025(2) 0.049(3) 0.045(3) -0.020(2) -0.0110(19) 0.0079(19)

loop_
_atom_type_symbol
_atom_type_description
_atom_type_scat_dispersion_real
_atom_type_scat_dispersion_imag
_atom_type_scat_source
C C 0.0033 0.0016 'International Tables Vol C Tables 4.2.6.8 and 6.1.1.4'
H H 0.0000 0.0000 'International Tables Vol C Tables 4.2.6.8 and 6.1.1.4'
N N 0.0061 0.0033 'International Tables Vol C Tables 4.2.6.8 and 6.1.1.4'
O O 0.0106 0.0060 'International Tables Vol C Tables 4.2.6.8 and 6.1.1.4'
Cl Cl 0.1484 0.1585 'International Tables Vol C Tables 4.2.6.8 and 6.1.1.4'
Pd Pd -0.9988 1.0072 'International Tables Vol C Tables 4.2.6.8 and 6.1.1.4'

loop_
_geom_angle_atom_site_label_1
_geom_angle_atom_site_label_2
_geom_angle_atom_site_label_3
_geom_angle
_geom_angle_site_symmetry_1
_geom_angle_site_symmetry_3
N2 Pd1 N1 80.67(12) . .
N2 Pd1 Cl1 175.14(9) . .
N1 Pd1 Cl1 94.48(9) . .
N2 Pd1 Cl2 94.05(9) . .
N1 Pd1 Cl2 172.67(9) . .
Cl1 Pd1 Cl2 90.80(4) . .
C1 N1 C5 120.5(3) . .
C1 N1 Pd1 126.1(3) . .
C5 N1 Pd1 111.4(2) . .
C10 N2 C6 120.5(3) . .
C10 N2 Pd1 124.8(3) . .
C6 N2 Pd1 114.2(2) . .
C11 O1 C12 118.7(3) . .
C16 O3 C17 121.4(3) . .
N1 C1 C2 121.3(4) . .
C1 C2 C3 118.3(3) . .
C2 C3 C4 119.9(4) . .
C3 C4 C5 118.2(4) . .
C3 C4 C11 121.7(3) . .
C5 C4 C11 119.7(3) . .
N1 C5 C4 119.6(3) . .
N1 C5 C6 113.8(3) . .
C4 C5 C6 126.5(3) . .
N2 C6 C7 119.4(3) . .
N2 C6 C5 113.5(3) . .
C7 C6 C5 127.0(3) . .
C8 C7 C6 119.0(3) . .
C8 C7 C16 114.8(3) . .
C6 C7 C16 125.8(3) . .
C9 C8 C7 119.7(4) . .
C8 C9 C10 119.2(4) . .
N2 C10 C9 121.6(4) . .
O2 C11 O1 127.3(4) . .
O2 C11 C4 122.1(3) . .
O1 C11 C4 110.4(3) . .
O1 C12 C14 110.8(3) . .
O1 C12 C13 109.0(4) . .
C14 C12 C13 113.1(4) . .
O1 C12 C15 102.0(3) . .
C14 C12 C15 110.3(4) . .
C13 C12 C15 111.1(4) . .
O4 C16 O3 126.0(4) . .
O4 C16 C7 121.9(4) . .
O3 C16 C7 111.9(3) . .
O3 C17 C18 108.9(3) . .
O3 C17 C19 110.7(3) . .
C18 C17 C19 113.0(4) . .
O3 C17 C20 100.8(3) . .
C18 C17 C20 111.8(4) . .
C19 C17 C20 111.0(4) . .

loop_
_geom_bond_atom_site_label_1
_geom_bond_atom_site_label_2
_geom_bond_distance
_geom_bond_site_symmetry_2
Pd1 N2 2.021(3) .
Pd1 N1 2.033(3) .
Pd1 Cl1 2.2820(9) .
Pd1 Cl2 2.2858(10) .
N1 C1 1.339(5) .
N1 C5 1.355(5) .
N2 C10 1.345(5) .
N2 C6 1.350(5) .
O1 C11 1.329(4) .
O1 C12 1.484(5) .
O2 C11 1.181(5) .
O3 C16 1.342(5) .
O3 C17 1.477(4) .
O4 C16 1.200(5) .
C1 C2 1.383(6) .
C2 C3 1.389(6) .
C3 C4 1.394(5) .
C4 C5 1.395(5) .
C4 C11 1.526(5) .
C5 C6 1.479(5) .
C6 C7 1.401(5) .
C7 C8 1.395(5) .
C7 C16 1.503(5) .
C8 C9 1.360(6) .
C9 C10 1.377(5) .
C12 C14 1.511(6) .
C12 C13 1.512(6) .
C12 C15 1.521(6) .
C17 C18 1.498(6) .
C17 C19 1.513(6) .
C17 C20 1.521(6) .

loop_
_geom_torsion_atom_site_label_1
_geom_torsion_atom_site_label_2
_geom_torsion_atom_site_label_3
_geom_torsion_atom_site_label_4
_geom_torsion
_geom_torsion_site_symmetry_1
_geom_torsion_site_symmetry_2
_geom_torsion_site_symmetry_3
_geom_torsion_site_symmetry_4
N2 Pd1 N1 C1 -178.8(3) . . . .
Cl1 Pd1 N1 C1 0.9(3) . . . .
N2 Pd1 N1 C5 17.2(2) . . . .
Cl1 Pd1 N1 C5 -163.1(2) . . . .
N1 Pd1 N2 C10 168.2(3) . . . .
Cl2 Pd1 N2 C10 -16.9(3) . . . .
N1 Pd1 N2 C6 -2.8(2) . . . .
Cl2 Pd1 N2 C6 172.1(2) . . . .
C5 N1 C1 C2 2.8(5) . . . .
Pd1 N1 C1 C2 -159.9(3) . . . .
N1 C1 C2 C3 8.4(5) . . . .
C1 C2 C3 C4 -7.5(6) . . . .
C2 C3 C4 C5 -4.2(6) . . . .
C2 C3 C4 C11 168.0(4) . . . .
C1 N1 C5 C4 -15.0(5) . . . .
Pd1 N1 C5 C4 150.0(3) . . . .
C1 N1 C5 C6 167.1(3) . . . .
Pd1 N1 C5 C6 -27.9(4) . . . .
C3 C4 C5 N1 15.5(5) . . . .
C11 C4 C5 N1 -156.9(3) . . . .
C3 C4 C5 C6 -166.9(4) . . . .
C11 C4 C5 C6 20.7(6) . . . .
C10 N2 C6 C7 -6.8(5) . . . .
Pd1 N2 C6 C7 164.6(3) . . . .
C10 N2 C6 C5 177.5(3) . . . .
Pd1 N2 C6 C5 -11.0(4) . . . .
N1 C5 C6 N2 26.2(4) . . . .
C4 C5 C6 N2 -151.5(4) . . . .
N1 C5 C6 C7 -149.0(4) . . . .
C4 C5 C6 C7 33.2(6) . . . .
N2 C6 C7 C8 8.5(5) . . . .
C5 C6 C7 C8 -176.5(3) . . . .
N2 C6 C7 C16 -163.7(4) . . . .
C5 C6 C7 C16 11.3(6) . . . .
C6 C7 C8 C9 -3.6(6) . . . .
C16 C7 C8 C9 169.4(4) . . . .
C7 C8 C9 C10 -2.9(6) . . . .
C6 N2 C10 C9 0.2(5) . . . .
Pd1 N2 C10 C9 -170.3(3) . . . .
C8 C9 C10 N2 4.8(6) . . . .
C12 O1 C11 O2 7.7(6) . . . .
C12 O1 C11 C4 -167.3(3) . . . .
C3 C4 C11 O2 -154.3(4) . . . .
C5 C4 C11 O2 17.9(6) . . . .
C3 C4 C11 O1 21.0(5) . . . .
C5 C4 C11 O1 -166.8(3) . . . .
C11 O1 C12 C14 -64.3(5) . . . .
C11 O1 C12 C13 60.8(5) . . . .
C11 O1 C12 C15 178.3(4) . . . .
C17 O3 C16 O4 -14.4(6) . . . .
C17 O3 C16 C7 161.3(3) . . . .
C8 C7 C16 O4 28.1(6) . . . .
C6 C7 C16 O4 -159.4(4) . . . .
C8 C7 C16 O3 -147.8(3) . . . .
C6 C7 C16 O3 24.7(5) . . . .
C16 O3 C17 C18 -59.4(5) . . . .
C16 O3 C17 C19 65.3(5) . . . .
C16 O3 C17 C20 -177.2(4) . . . .
